data_7158094
loop_
_publ_author_name
'Chanda, Rupsa'
'Kar, Abhishek'
'Das, Aniruddha'
'Chakraborty, Baitan'
'Jana, Umasish'

_publ_section_title
;
 Iron-catalyzed carboarylation of alkynes <i>via</i> activation of
 \p-activated alcohols: rapid synthesis of substituted benzofused
 six-membered heterocycles.
;
_journal_issue 23
_journal_name_full 'Organic &amp; biomolecular chemistry'
_journal_page_first 5155
_journal_page_last 5160
_journal_paper_doi 10.1039/d1ob00488c
_journal_volume 19
_journal_year 2021
_chemical_formula_moiety 'C35 H28 Br N O2 S'
_chemical_formula_sum 'C33 H28 Br N3 O2 S'
_chemical_formula_weight 606.57
_space_group_crystal_system monoclinic
_space_group_IT_number 15
_space_group_name_Hall '-C 2yc'
_space_group_name_H-M_alt 'C 1 2/c 1'
_atom_sites_solution_hydrogens geom
_audit_creation_method SHELXL-2016/6
_audit_update_record
;
2020-02-05 deposited with the CCDC.	2021-05-13 downloaded from the CCDC.
;
_cell_angle_alpha 90
_cell_angle_beta 129.356(2)
_cell_angle_gamma 90
_cell_formula_units_Z 8
_cell_length_a 31.598(3)
_cell_length_b 11.6057(9)
_cell_length_c 21.0251(17)
_cell_measurement_reflns_used 9208
_cell_measurement_temperature 273(2)
_cell_measurement_theta_max 24.6152
_cell_measurement_theta_min 2.5825
_cell_volume 5961.7(9)
_computing_structure_refinement 'SHELXL-2016/6 (Sheldrick, 2016)'
_computing_structure_solution 'SHELXT 2014/5 (Sheldrick, 2014)'
_diffrn_ambient_temperature 273(2)
_diffrn_measured_fraction_theta_full 0.997
_diffrn_measured_fraction_theta_max 0.986
_diffrn_measurement_device_type 'Bruker APEX-II CCD'
_diffrn_measurement_method '\f and \w scans'
_diffrn_radiation_type MoK\a
_diffrn_radiation_wavelength 0.71073
_diffrn_reflns_av_R_equivalents 0.0432
_diffrn_reflns_av_unetI/netI 0.0294
_diffrn_reflns_Laue_measured_fraction_full 0.997
_diffrn_reflns_Laue_measured_fraction_max 0.986
_diffrn_reflns_limit_h_max 39
_diffrn_reflns_limit_h_min -39
_diffrn_reflns_limit_k_max 14
_diffrn_reflns_limit_k_min -14
_diffrn_reflns_limit_l_max 26
_diffrn_reflns_limit_l_min -26
_diffrn_reflns_number 40887
_diffrn_reflns_point_group_measured_fraction_full 0.997
_diffrn_reflns_point_group_measured_fraction_max 0.986
_diffrn_reflns_theta_full 25.242
_diffrn_reflns_theta_max 26.541
_diffrn_reflns_theta_min 1.943
_diffrn_source 'fine-focus sealed tube'
_exptl_absorpt_coefficient_mu 1.483
_exptl_absorpt_correction_type multi-scan
_exptl_crystal_colour colorless
_exptl_crystal_density_diffrn 1.360
_exptl_crystal_description needle
_exptl_crystal_F_000 2512
_exptl_crystal_size_max 0.3
_exptl_crystal_size_mid 0.2
_exptl_crystal_size_min 0.1
_exptl_transmission_factor_max 0.862
_exptl_transmission_factor_min 0.708
_refine_diff_density_max 0.444
_refine_diff_density_min -0.609
_refine_diff_density_rms 0.045
_refine_ls_extinction_method none
_refine_ls_goodness_of_fit_ref 1.056
_refine_ls_hydrogen_treatment constr
_refine_ls_matrix_type full
_refine_ls_number_parameters 362
_refine_ls_number_reflns 6126
_refine_ls_number_restraints 0
_refine_ls_restrained_S_all 1.056
_refine_ls_R_factor_all 0.0817
_refine_ls_R_factor_gt 0.0467
_refine_ls_shift/su_max 0.001
_refine_ls_shift/su_mean 0.000
_refine_ls_structure_factor_coef Fsqd
_refine_ls_weighting_details 'w=1/[\s^2^(Fo^2^)+(0.1000P)^2^] where P=(Fo^2^+2Fc^2^)/3'
_refine_ls_weighting_scheme calc
_refine_ls_wR_factor_gt 0.1404
_refine_ls_wR_factor_ref 0.1649
_reflns_Friedel_coverage 0.000
_reflns_number_gt 3969
_reflns_number_total 6126
_reflns_threshold_expression 'I > 2\s(I)'
_cod_data_source_file d1ob00488c2.cif
_cod_data_source_block UJ_RC_95_0m
_cod_depositor_comments 'Adding full bibliography for 7158094.cif.'
_cod_original_cell_volume 5961.7(8)
_cod_original_sg_symbol_H-M 'C 2/c'
_cod_database_code 7158094
_shelx_shelxl_version_number 2016/6
_shelx_space_group_comment
;
The symmetry employed for this shelxl refinement is uniquely defined
by the following loop, which should always be used as a source of
symmetry information in preference to the above space-group names.
They are only intended as comments.
;

loop_
_space_group_symop_operation_xyz
'x, y, z'
'-x, y, -z+1/2'
'x+1/2, y+1/2, z'
'-x+1/2, y+1/2, -z+1/2'
'-x, -y, -z'
'x, -y, z-1/2'
'-x+1/2, -y+1/2, -z'
'x+1/2, -y+1/2, z-1/2'

loop_
_atom_site_label
_atom_site_type_symbol
_atom_site_fract_x
_atom_site_fract_y
_atom_site_fract_z
_atom_site_U_iso_or_equiv
_atom_site_adp_type
_atom_site_occupancy
_atom_site_site_symmetry_order
_atom_site_calc_flag
_atom_site_refinement_flags_posn
_atom_site_refinement_flags_adp
_atom_site_refinement_flags_occupancy
_atom_site_disorder_assembly
_atom_site_disorder_group
Br1 Br 0.21797(2) 0.75573(4) 0.78621(3) 0.0973(2) Uani 1 1 d . . . . .
S1 S 0.36731(3) 0.77163(6) 0.88577(4) 0.0598(2) Uani 1 1 d . . . . .
O1 O 0.33824(9) 0.8266(2) 0.90844(13) 0.0841(7) Uani 1 1 d . . . . .
O2 O 0.40399(9) 0.67951(19) 0.93364(12) 0.0842(7) Uani 1 1 d . . . . .
C101 C 0.36978(10) 0.5173(2) 0.65375(14) 0.0472(6) Uani 1 1 d . . . . .
N2 N 0.32047(9) 0.71640(17) 0.79262(12) 0.0487(5) Uani 1 1 d . . . . .
C100 C 0.32889(10) 0.78755(19) 0.67330(14) 0.0438(5) Uani 1 1 d . . . . .
C1 C 0.32890(16) 0.3282(3) 0.5475(2) 0.0812(10) Uani 1 1 d . . . . .
H1 H 0.315198 0.265644 0.511838 0.097 Uiso 1 1 calc R U . . .
C2 C 0.29500(14) 0.3919(3) 0.55309(19) 0.0735(8) Uani 1 1 d . . . . .
H18 H 0.258323 0.371603 0.522022 0.088 Uiso 1 1 calc R U . . .
C3 C 0.31532(11) 0.4875(2) 0.60542(16) 0.0577(7) Uani 1 1 d . . . . .
H21 H 0.291673 0.531585 0.607589 0.069 Uiso 1 1 calc R U . . .
C4 C 0.39328(9) 0.62515(19) 0.70755(14) 0.0445(5) Uani 1 1 d . . . . .
H17 H 0.401358 0.678689 0.680448 0.053 Uiso 1 1 calc R U . . .
C5 C 0.35321(9) 0.68795(19) 0.71265(13) 0.0424(5) Uani 1 1 d . . . . .
C6 C 0.33928(11) 0.6335(2) 0.76227(15) 0.0507(6) Uani 1 1 d . . . . .
H15 H 0.310866 0.576337 0.728556 0.061 Uiso 1 1 calc R U . . .
H16 H 0.371366 0.593770 0.808912 0.061 Uiso 1 1 calc R U . . .
C7 C 0.40335(11) 0.8821(2) 0.88035(15) 0.0564(7) Uani 1 1 d . . . . .
C8 C 0.45456(12) 0.8608(3) 0.90506(17) 0.0681(8) Uani 1 1 d . . . . .
H6 H 0.469987 0.787873 0.923430 0.082 Uiso 1 1 calc R U . . .
C9 C 0.48302(14) 0.9481(3) 0.9025(2) 0.0844(10) Uani 1 1 d . . . . .
H5 H 0.517835 0.932988 0.919914 0.101 Uiso 1 1 calc R U . . .
C10 C 0.46176(15) 1.0561(3) 0.8753(2) 0.0811(9) Uani 1 1 d . . . . .
C11 C 0.4930(2) 1.1504(4) 0.8705(3) 0.1310(17) Uani 1 1 d . . . . .
H4 H 0.531533 1.139734 0.913558 0.197 Uiso 1 1 calc R U . . .
H2 H 0.482223 1.224194 0.876693 0.197 Uiso 1 1 calc R U . . .
H3 H 0.484805 1.146896 0.818080 0.197 Uiso 1 1 calc R U . . .
C12 C 0.38107(13) 0.9912(3) 0.85423(18) 0.0736(8) Uani 1 1 d . . . . .
H8 H 0.346648 1.006919 0.838197 0.088 Uiso 1 1 calc R U . . .
C13 C 0.41072(15) 1.0763(3) 0.8523(2) 0.0903(11) Uani 1 1 d . . . . .
H7 H 0.395777 1.149816 0.834957 0.108 Uiso 1 1 calc R U . . .
C14 C 0.27965(10) 0.7939(2) 0.73007(15) 0.0490(6) Uani 1 1 d . . . . .
C15 C 0.23419(11) 0.8250(3) 0.72262(17) 0.0626(7) Uani 1 1 d . . . . .
C16 C 0.19760(12) 0.9051(3) 0.66387(19) 0.0783(10) Uani 1 1 d . . . . .
H28 H 0.167449 0.926969 0.659293 0.094 Uiso 1 1 calc R U . . .
C17 C 0.20546(12) 0.9524(3) 0.6125(2) 0.0760(9) Uani 1 1 d . . . . .
H9 H 0.181561 1.008739 0.574986 0.091 Uiso 1 1 calc R U . . .
C18 C 0.24849(11) 0.9173(2) 0.61596(16) 0.0629(7) Uani 1 1 d . . . . .
H27 H 0.252580 0.947734 0.579223 0.076 Uiso 1 1 calc R U . . .
C19 C 0.28595(10) 0.83639(19) 0.67414(14) 0.0477(6) Uani 1 1 d . . . . .
C20 C 0.33965(10) 0.8474(2) 0.62218(15) 0.0505(6) Uani 1 1 d . . . . .
C21 C 0.32125(12) 0.8021(3) 0.54759(17) 0.0649(7) Uani 1 1 d . . . . .
H14 H 0.302749 0.732081 0.529743 0.078 Uiso 1 1 calc R U . . .
C22 C 0.32997(15) 0.8593(4) 0.4997(2) 0.0885(11) Uani 1 1 d . . . . .
H10 H 0.317438 0.827691 0.449783 0.106 Uiso 1 1 calc R U . . .
C23 C 0.35682(19) 0.9617(4) 0.5248(3) 0.1076(14) Uani 1 1 d . . . . .
H11 H 0.362936 1.000075 0.492448 0.129 Uiso 1 1 calc R U . . .
C24 C 0.3746(2) 1.0078(3) 0.5973(3) 0.1120(14) Uani 1 1 d . . . . .
H12 H 0.392564 1.078459 0.613856 0.134 Uiso 1 1 calc R U . . .
C25 C 0.36682(16) 0.9522(3) 0.6472(2) 0.0853(10) Uani 1 1 d . . . . .
H13 H 0.379623 0.984676 0.697025 0.102 Uiso 1 1 calc R U . . .
C26 C 0.38303(16) 0.3567(3) 0.5946(2) 0.0811(9) Uani 1 1 d . . . . .
H19 H 0.406290 0.313719 0.591050 0.097 Uiso 1 1 calc R U . . .
C27 C 0.40311(12) 0.4496(2) 0.64763(18) 0.0642(7) Uani 1 1 d . . . . .
H20 H 0.440172 0.467154 0.680199 0.077 Uiso 1 1 calc R U . . .
C28 C 0.44757(10) 0.6028(2) 0.79218(15) 0.0542(6) Uani 1 1 d . . . . .
C29 C 0.45638(13) 0.5064(3) 0.83886(18) 0.0744(9) Uani 1 1 d . . . . .
H26 H 0.428652 0.451923 0.816362 0.089 Uiso 1 1 calc R U . . .
C30 C 0.50401(18) 0.4895(4) 0.9159(2) 0.1047(13) Uani 1 1 d . . . . .
H25 H 0.508331 0.425111 0.945879 0.126 Uiso 1 1 calc R U . . .
C31 C 0.54484(18) 0.5655(5) 0.9487(3) 0.1182(18) Uani 1 1 d . . . . .
H22 H 0.577312 0.553285 1.001727 0.142 Uiso 1 1 calc R U . . .
C32 C 0.53997(14) 0.6617(5) 0.9059(3) 0.1058(15) Uani 1 1 d . . . . .
H23 H 0.568964 0.713032 0.929057 0.127 Uiso 1 1 calc R U . . .
C33 C 0.48963(12) 0.6808(3) 0.8254(2) 0.0759(9) Uani 1 1 d . . . . .
H24 H 0.485190 0.745452 0.795566 0.091 Uiso 1 1 calc R U . . .

loop_
_atom_site_aniso_label
_atom_site_aniso_U_11
_atom_site_aniso_U_22
_atom_site_aniso_U_33
_atom_site_aniso_U_23
_atom_site_aniso_U_13
_atom_site_aniso_U_12
Br1 0.0807(3) 0.1415(4) 0.0988(3) -0.0088(2) 0.0706(3) -0.0057(2)
S1 0.0644(4) 0.0722(5) 0.0387(4) -0.0003(3) 0.0307(3) 0.0010(3)
O1 0.0933(15) 0.1113(18) 0.0665(13) -0.0264(12) 0.0596(13) -0.0136(13)
O2 0.0840(15) 0.0837(15) 0.0541(12) 0.0230(11) 0.0292(11) 0.0107(12)
C101 0.0543(15) 0.0459(13) 0.0451(13) 0.0047(10) 0.0332(12) 0.0049(11)
N2 0.0534(12) 0.0520(11) 0.0448(11) -0.0005(9) 0.0330(10) 0.0026(9)
C100 0.0476(13) 0.0423(12) 0.0371(12) -0.0021(10) 0.0247(11) 0.0003(10)
C1 0.102(3) 0.0584(18) 0.089(2) -0.0202(16) 0.064(2) -0.0121(18)
C2 0.0749(19) 0.0688(19) 0.0714(19) -0.0152(15) 0.0439(17) -0.0169(16)
C3 0.0575(16) 0.0579(15) 0.0557(15) -0.0058(12) 0.0350(13) 0.0005(12)
C4 0.0488(13) 0.0435(12) 0.0446(13) 0.0041(10) 0.0313(11) 0.0037(10)
C5 0.0454(12) 0.0414(12) 0.0381(12) 0.0011(10) 0.0254(10) 0.0019(10)
C6 0.0617(15) 0.0453(13) 0.0538(14) 0.0046(11) 0.0407(13) 0.0061(11)
C7 0.0569(16) 0.0585(15) 0.0398(13) -0.0061(11) 0.0241(12) 0.0017(13)
C8 0.0625(18) 0.0701(18) 0.0633(18) -0.0093(14) 0.0360(15) 0.0002(15)
C9 0.069(2) 0.093(3) 0.088(2) -0.021(2) 0.0479(19) -0.0134(19)
C10 0.079(2) 0.073(2) 0.076(2) -0.0196(17) 0.0417(19) -0.0209(18)
C11 0.132(4) 0.114(3) 0.139(4) -0.022(3) 0.082(3) -0.054(3)
C12 0.0630(18) 0.0670(18) 0.0696(18) -0.0092(15) 0.0321(16) 0.0014(15)
C13 0.093(3) 0.0561(18) 0.090(2) -0.0073(17) 0.043(2) -0.0026(18)
C14 0.0484(14) 0.0506(13) 0.0456(13) -0.0085(11) 0.0286(12) 0.0011(11)
C15 0.0540(15) 0.0759(19) 0.0575(16) -0.0171(14) 0.0352(14) -0.0014(14)
C16 0.0573(17) 0.097(2) 0.0693(19) -0.0126(18) 0.0347(16) 0.0233(17)
C17 0.0657(19) 0.080(2) 0.0654(18) 0.0073(16) 0.0335(16) 0.0297(16)
C18 0.0656(17) 0.0588(16) 0.0518(15) 0.0032(13) 0.0313(14) 0.0171(14)
C19 0.0476(13) 0.0442(13) 0.0408(12) -0.0032(10) 0.0231(11) 0.0057(11)
C20 0.0532(14) 0.0477(13) 0.0472(14) 0.0117(11) 0.0302(12) 0.0110(11)
C21 0.0648(17) 0.084(2) 0.0481(15) 0.0082(14) 0.0368(14) 0.0065(15)
C22 0.091(2) 0.124(3) 0.063(2) 0.034(2) 0.0547(19) 0.027(2)
C23 0.131(4) 0.113(3) 0.115(3) 0.062(3) 0.095(3) 0.037(3)
C24 0.148(4) 0.066(2) 0.153(4) 0.023(3) 0.110(4) -0.010(2)
C25 0.117(3) 0.0576(18) 0.092(2) 0.0006(17) 0.072(2) -0.0155(18)
C26 0.102(3) 0.0615(18) 0.101(3) -0.0116(18) 0.074(2) 0.0074(18)
C27 0.0648(17) 0.0579(16) 0.0753(18) -0.0072(14) 0.0470(16) 0.0032(13)
C28 0.0483(14) 0.0622(15) 0.0502(14) -0.0039(12) 0.0303(12) 0.0103(12)
C29 0.073(2) 0.084(2) 0.0584(17) 0.0161(16) 0.0380(16) 0.0284(17)
C30 0.086(3) 0.137(3) 0.061(2) 0.023(2) 0.033(2) 0.051(3)
C31 0.076(3) 0.173(5) 0.064(2) -0.006(3) 0.025(2) 0.050(3)
C32 0.0516(19) 0.146(4) 0.100(3) -0.052(3) 0.039(2) -0.006(2)
C33 0.0567(17) 0.087(2) 0.080(2) -0.0235(17) 0.0417(17) -0.0017(16)

loop_
_atom_type_symbol
_atom_type_description
_atom_type_scat_dispersion_real
_atom_type_scat_dispersion_imag
_atom_type_scat_source
C C 0.0033 0.0016 'International Tables Vol C Tables 4.2.6.8 and 6.1.1.4'
H H 0.0000 0.0000 'International Tables Vol C Tables 4.2.6.8 and 6.1.1.4'
N N 0.0061 0.0033 'International Tables Vol C Tables 4.2.6.8 and 6.1.1.4'
O O 0.0106 0.0060 'International Tables Vol C Tables 4.2.6.8 and 6.1.1.4'
S S 0.1246 0.1234 'International Tables Vol C Tables 4.2.6.8 and 6.1.1.4'
Br Br -0.2901 2.4595 'International Tables Vol C Tables 4.2.6.8 and 6.1.1.4'

loop_
_geom_angle_atom_site_label_1
_geom_angle_atom_site_label_2
_geom_angle_atom_site_label_3
_geom_angle
_geom_angle_site_symmetry_1
_geom_angle_site_symmetry_3
_geom_angle_publ_flag
O2 S1 O1 120.59(15) . . ?
O2 S1 N2 105.15(13) . . ?
O1 S1 N2 106.60(12) . . ?
O2 S1 C7 108.78(14) . . ?
O1 S1 C7 105.97(14) . . ?
N2 S1 C7 109.44(11) . . ?
C3 C101 C27 117.2(2) . . ?
C3 C101 C4 123.1(2) . . ?
C27 C101 C4 119.5(2) . . ?
C14 N2 C6 112.87(19) . . ?
C14 N2 S1 116.78(16) . . ?
C6 N2 S1 117.42(17) . . ?
C5 C100 C19 119.5(2) . . ?
C5 C100 C20 122.9(2) . . ?
C19 C100 C20 117.4(2) . . ?
C26 C1 C2 119.7(3) . . ?
C26 C1 H1 120.1 . . ?
C2 C1 H1 120.1 . . ?
C1 C2 C3 120.2(3) . . ?
C1 C2 H18 119.9 . . ?
C3 C2 H18 119.9 . . ?
C101 C3 C2 121.0(3) . . ?
C101 C3 H21 119.5 . . ?
C2 C3 H21 119.5 . . ?
C28 C4 C5 111.79(19) . . ?
C28 C4 C101 112.68(19) . . ?
C5 C4 C101 114.14(19) . . ?
C28 C4 H17 105.8 . . ?
C5 C4 H17 105.8 . . ?
C101 C4 H17 105.8 . . ?
C100 C5 C6 118.9(2) . . ?
C100 C5 C4 123.0(2) . . ?
C6 C5 C4 118.01(19) . . ?
N2 C6 C5 113.68(19) . . ?
N2 C6 H15 108.8 . . ?
C5 C6 H15 108.8 . . ?
N2 C6 H16 108.8 . . ?
C5 C6 H16 108.8 . . ?
H15 C6 H16 107.7 . . ?
C8 C7 C12 119.8(3) . . ?
C8 C7 S1 119.9(2) . . ?
C12 C7 S1 120.2(2) . . ?
C9 C8 C7 119.7(3) . . ?
C9 C8 H6 120.2 . . ?
C7 C8 H6 120.2 . . ?
C8 C9 C10 122.1(3) . . ?
C8 C9 H5 118.9 . . ?
C10 C9 H5 118.9 . . ?
C13 C10 C9 117.3(3) . . ?
C13 C10 C11 121.2(4) . . ?
C9 C10 C11 121.5(4) . . ?
C10 C11 H4 109.5 . . ?
C10 C11 H2 109.5 . . ?
H4 C11 H2 109.5 . . ?
C10 C11 H3 109.5 . . ?
H4 C11 H3 109.5 . . ?
H2 C11 H3 109.5 . . ?
C13 C12 C7 118.9(3) . . ?
C13 C12 H8 120.5 . . ?
C7 C12 H8 120.5 . . ?
C10 C13 C12 122.2(3) . . ?
C10 C13 H7 118.9 . . ?
C12 C13 H7 118.9 . . ?
C15 C14 C19 120.0(2) . . ?
C15 C14 N2 122.1(2) . . ?
C19 C14 N2 117.9(2) . . ?
C16 C15 C14 119.6(3) . . ?
C16 C15 Br1 118.0(2) . . ?
C14 C15 Br1 122.3(2) . . ?
C17 C16 C15 120.5(3) . . ?
C17 C16 H28 119.8 . . ?
C15 C16 H28 119.8 . . ?
C16 C17 C18 120.5(3) . . ?
C16 C17 H9 119.7 . . ?
C18 C17 H9 119.7 . . ?
C17 C18 C19 120.4(3) . . ?
C17 C18 H27 119.8 . . ?
C19 C18 H27 119.8 . . ?
C18 C19 C14 118.7(2) . . ?
C18 C19 C100 121.5(2) . . ?
C14 C19 C100 119.6(2) . . ?
C25 C20 C21 118.5(3) . . ?
C25 C20 C100 120.3(2) . . ?
C21 C20 C100 121.1(2) . . ?
C22 C21 C20 120.8(3) . . ?
C22 C21 H14 119.6 . . ?
C20 C21 H14 119.6 . . ?
C23 C22 C21 120.3(4) . . ?
C23 C22 H10 119.9 . . ?
C21 C22 H10 119.8 . . ?
C22 C23 C24 119.6(3) . . ?
C22 C23 H11 120.2 . . ?
C24 C23 H11 120.2 . . ?
C23 C24 C25 121.6(4) . . ?
C23 C24 H12 119.2 . . ?
C25 C24 H12 119.2 . . ?
C24 C25 C20 119.2(3) . . ?
C24 C25 H13 120.4 . . ?
C20 C25 H13 120.4 . . ?
C1 C26 C27 119.8(3) . . ?
C1 C26 H19 120.1 . . ?
C27 C26 H19 120.1 . . ?
C26 C27 C101 122.1(3) . . ?
C26 C27 H20 119.0 . . ?
C101 C27 H20 119.0 . . ?
C33 C28 C29 118.2(3) . . ?
C33 C28 C4 119.5(3) . . ?
C29 C28 C4 122.3(3) . . ?
C30 C29 C28 122.1(4) . . ?
C30 C29 H26 118.9 . . ?
C28 C29 H26 118.9 . . ?
C31 C30 C29 119.9(4) . . ?
C31 C30 H25 120.1 . . ?
C29 C30 H25 120.1 . . ?
C30 C31 C32 121.7(4) . . ?
C30 C31 H22 119.2 . . ?
C32 C31 H22 119.2 . . ?
C31 C32 C33 118.6(4) . . ?
C31 C32 H23 120.7 . . ?
C33 C32 H23 120.7 . . ?
C28 C33 C32 119.5(4) . . ?
C28 C33 H24 120.2 . . ?
C32 C33 H24 120.3 . . ?

loop_
_geom_bond_atom_site_label_1
_geom_bond_atom_site_label_2
_geom_bond_distance
_geom_bond_site_symmetry_2
_geom_bond_publ_flag
Br1 C15 1.888(3) . ?
S1 O2 1.421(2) . ?
S1 O1 1.426(2) . ?
S1 N2 1.662(2) . ?
S1 C7 1.766(3) . ?
C101 C3 1.377(4) . ?
C101 C27 1.384(4) . ?
C101 C4 1.527(3) . ?
N2 C14 1.432(3) . ?
N2 C6 1.472(3) . ?
C100 C5 1.343(3) . ?
C100 C19 1.481(3) . ?
C100 C20 1.489(3) . ?
C1 C26 1.367(5) . ?
C1 C2 1.366(4) . ?
C1 H1 0.9300 . ?
C2 C3 1.400(4) . ?
C2 H18 0.9300 . ?
C3 H21 0.9300 . ?
C4 C28 1.518(3) . ?
C4 C5 1.522(3) . ?
C4 H17 0.9800 . ?
C5 C6 1.505(3) . ?
C6 H15 0.9700 . ?
C6 H16 0.9700 . ?
C7 C8 1.372(4) . ?
C7 C12 1.382(4) . ?
C8 C9 1.378(5) . ?
C8 H6 0.9300 . ?
C9 C10 1.364(5) . ?
C9 H5 0.9300 . ?
C10 C13 1.379(5) . ?
C10 C11 1.519(5) . ?
C11 H4 0.9600 . ?
C11 H2 0.9600 . ?
C11 H3 0.9600 . ?
C12 C13 1.380(5) . ?
C12 H8 0.9300 . ?
C13 H7 0.9300 . ?
C14 C15 1.390(4) . ?
C14 C19 1.401(4) . ?
C15 C16 1.384(4) . ?
C16 C17 1.367(4) . ?
C16 H28 0.9300 . ?
C17 C18 1.377(4) . ?
C17 H9 0.9300 . ?
C18 C19 1.394(3) . ?
C18 H27 0.9300 . ?
C20 C25 1.386(4) . ?
C20 C21 1.385(4) . ?
C21 C22 1.372(4) . ?
C21 H14 0.9300 . ?
C22 C23 1.358(6) . ?
C22 H10 0.9300 . ?
C23 C24 1.356(6) . ?
C23 H11 0.9300 . ?
C24 C25 1.381(5) . ?
C24 H12 0.9300 . ?
C25 H13 0.9300 . ?
C26 C27 1.382(4) . ?
C26 H19 0.9300 . ?
C27 H20 0.9300 . ?
C28 C33 1.377(4) . ?
C28 C29 1.396(4) . ?
C29 C30 1.355(5) . ?
C29 H26 0.9300 . ?
C30 C31 1.338(7) . ?
C30 H25 0.9300 . ?
C31 C32 1.381(7) . ?
C31 H22 0.9300 . ?
C32 C33 1.424(5) . ?
C32 H23 0.9300 . ?
C33 H24 0.9300 . ?

loop_
_geom_hbond_atom_site_label_D
_geom_hbond_atom_site_label_H
_geom_hbond_atom_site_label_A
_geom_hbond_distance_DH
_geom_hbond_distance_HA
_geom_hbond_distance_DA
_geom_hbond_angle_DHA
_geom_hbond_site_symmetry_A
C6 H16 O2 0.97 2.35 2.847(3) 111.4 .

loop_
_geom_torsion_atom_site_label_1
_geom_torsion_atom_site_label_2
_geom_torsion_atom_site_label_3
_geom_torsion_atom_site_label_4
_geom_torsion
_geom_torsion_site_symmetry_1
_geom_torsion_site_symmetry_2
_geom_torsion_site_symmetry_3
_geom_torsion_site_symmetry_4
_geom_torsion_publ_flag
O2 S1 N2 C14 -176.55(19) . . . . ?
O1 S1 N2 C14 54.3(2) . . . . ?
C7 S1 N2 C14 -59.9(2) . . . . ?
O2 S1 N2 C6 -37.8(2) . . . . ?
O1 S1 N2 C6 -166.88(18) . . . . ?
C7 S1 N2 C6 78.9(2) . . . . ?
C26 C1 C2 C3 1.4(5) . . . . ?
C27 C101 C3 C2 0.6(4) . . . . ?
C4 C101 C3 C2 175.8(2) . . . . ?
C1 C2 C3 C101 -1.8(4) . . . . ?
C3 C101 C4 C28 137.1(2) . . . . ?
C27 C101 C4 C28 -47.8(3) . . . . ?
C3 C101 C4 C5 8.1(3) . . . . ?
C27 C101 C4 C5 -176.7(2) . . . . ?
C19 C100 C5 C6 -4.8(3) . . . . ?
C20 C100 C5 C6 -179.5(2) . . . . ?
C19 C100 C5 C4 173.4(2) . . . . ?
C20 C100 C5 C4 -1.3(4) . . . . ?
C28 C4 C5 C100 125.0(3) . . . . ?
C101 C4 C5 C100 -105.7(3) . . . . ?
C28 C4 C5 C6 -56.8(3) . . . . ?
C101 C4 C5 C6 72.6(3) . . . . ?
C14 N2 C6 C5 47.7(3) . . . . ?
S1 N2 C6 C5 -92.6(2) . . . . ?
C100 C5 C6 N2 -26.0(3) . . . . ?
C4 C5 C6 N2 155.7(2) . . . . ?
O2 S1 C7 C8 12.7(3) . . . . ?
O1 S1 C7 C8 143.7(2) . . . . ?
N2 S1 C7 C8 -101.7(2) . . . . ?
O2 S1 C7 C12 -164.9(2) . . . . ?
O1 S1 C7 C12 -33.9(3) . . . . ?
N2 S1 C7 C12 80.7(2) . . . . ?
C12 C7 C8 C9 -0.9(4) . . . . ?
S1 C7 C8 C9 -178.5(2) . . . . ?
C7 C8 C9 C10 -0.6(5) . . . . ?
C8 C9 C10 C13 1.9(5) . . . . ?
C8 C9 C10 C11 -178.1(3) . . . . ?
C8 C7 C12 C13 1.1(4) . . . . ?
S1 C7 C12 C13 178.6(2) . . . . ?
C9 C10 C13 C12 -1.7(5) . . . . ?
C11 C10 C13 C12 178.3(4) . . . . ?
C7 C12 C13 C10 0.2(5) . . . . ?
C6 N2 C14 C15 138.7(2) . . . . ?
S1 N2 C14 C15 -80.7(3) . . . . ?
C6 N2 C14 C19 -39.7(3) . . . . ?
S1 N2 C14 C19 100.9(2) . . . . ?
C19 C14 C15 C16 -5.1(4) . . . . ?
N2 C14 C15 C16 176.5(2) . . . . ?
C19 C14 C15 Br1 171.44(18) . . . . ?
N2 C14 C15 Br1 -7.0(4) . . . . ?
C14 C15 C16 C17 0.9(4) . . . . ?
Br1 C15 C16 C17 -175.7(2) . . . . ?
C15 C16 C17 C18 2.9(5) . . . . ?
C16 C17 C18 C19 -2.6(5) . . . . ?
C17 C18 C19 C14 -1.5(4) . . . . ?
C17 C18 C19 C100 173.1(3) . . . . ?
C15 C14 C19 C18 5.4(4) . . . . ?
N2 C14 C19 C18 -176.1(2) . . . . ?
C15 C14 C19 C100 -169.4(2) . . . . ?
N2 C14 C19 C100 9.1(3) . . . . ?
C5 C100 C19 C18 -160.3(2) . . . . ?
C20 C100 C19 C18 14.6(3) . . . . ?
C5 C100 C19 C14 14.3(3) . . . . ?
C20 C100 C19 C14 -170.8(2) . . . . ?
C5 C100 C20 C25 -112.1(3) . . . . ?
C19 C100 C20 C25 73.2(3) . . . . ?
C5 C100 C20 C21 70.2(3) . . . . ?
C19 C100 C20 C21 -104.6(3) . . . . ?
C25 C20 C21 C22 0.4(4) . . . . ?
C100 C20 C21 C22 178.2(3) . . . . ?
C20 C21 C22 C23 -0.1(5) . . . . ?
C21 C22 C23 C24 -0.5(6) . . . . ?
C22 C23 C24 C25 0.9(7) . . . . ?
C23 C24 C25 C20 -0.6(6) . . . . ?
C21 C20 C25 C24 0.0(5) . . . . ?
C100 C20 C25 C24 -177.8(3) . . . . ?
C2 C1 C26 C27 0.1(5) . . . . ?
C1 C26 C27 C101 -1.3(5) . . . . ?
C3 C101 C27 C26 1.0(4) . . . . ?
C4 C101 C27 C26 -174.5(3) . . . . ?
C5 C4 C28 C33 -93.2(3) . . . . ?
C101 C4 C28 C33 136.7(2) . . . . ?
C5 C4 C28 C29 85.6(3) . . . . ?
C101 C4 C28 C29 -44.5(3) . . . . ?
C33 C28 C29 C30 1.9(5) . . . . ?
C4 C28 C29 C30 -176.9(3) . . . . ?
C28 C29 C30 C31 -1.4(6) . . . . ?
C29 C30 C31 C32 -0.3(7) . . . . ?
C30 C31 C32 C33 1.3(6) . . . . ?
C29 C28 C33 C32 -0.8(4) . . . . ?
C4 C28 C33 C32 178.0(3) . . . . ?
C31 C32 C33 C28 -0.7(5) . . . . ?
